data_2108850
loop_
_publ_author_name
'Bujak, Maciej'
'Podsiad\/lo, Marcin'
'Katrusiak, Andrzej'

_publ_section_title
;
 Properties and interactions -- melting point of tribromobenzene isomers
;
_journal_coeditor_code LO5092
_journal_issue 4
_journal_name_full 'Acta Crystallographica Section B'
_journal_page_first
;
;
_journal_paper_doi 10.1107/S2052520621006399
_journal_volume 77
_journal_year 2021
_chemical_formula_moiety 'C6 H3 Br3'
_chemical_formula_sum 'C6 H3 Br3'
_chemical_formula_weight 314.78
_space_group_crystal_system orthorhombic
_space_group_IT_number 43
_space_group_name_Hall 'F 2 -2d'
_space_group_name_H-M_alt 'F d d 2'
_atom_sites_solution_hydrogens difmap
_atom_sites_solution_primary direct
_atom_sites_solution_secondary difmap
_audit_creation_method SHELXL-2014/7
_cell_angle_alpha 90
_cell_angle_beta 90
_cell_angle_gamma 90
_cell_formula_units_Z 48
_cell_length_a 29.408(3)
_cell_length_b 79.439(6)
_cell_length_c 3.9865(4)
_cell_measurement_reflns_used 3398
_cell_measurement_temperature 270.0(1)
_cell_measurement_theta_max 20.42
_cell_measurement_theta_min 4.12
_cell_volume 9313.0(15)
_computing_cell_refinement 'CrysAlisPro 1.171.39.46 (Rigaku Oxford Diffraction, 2018)'
_computing_data_collection 'CrysAlisPro 1.171.39.46 (Rigaku Oxford Diffraction, 2018)'
_computing_data_reduction 'CrysAlisPro 1.171.39.46 (Rigaku Oxford Diffraction, 2018)'
_computing_molecular_graphics 'Mercury (Macrae at al., 2020)'
_computing_publication_material 'SHELXL-2014/7 (Sheldrick, 2014)'
_computing_structure_refinement 'SHELXL-2014/7 (Sheldrick, 2014)'
_computing_structure_solution 'SHELXS-97 (Sheldrick, 2008)'
_diffrn_ambient_temperature 270.0(1)
_diffrn_detector_area_resol_mean 16.1544
_diffrn_measured_fraction_theta_full 0.998
_diffrn_measured_fraction_theta_max 0.998
_diffrn_measurement_device_type 'Xcalibur, Eos'
_diffrn_measurement_method '\w scans'
_diffrn_radiation_type MoK\a
_diffrn_radiation_wavelength 0.71073
_diffrn_reflns_av_R_equivalents 0.1387
_diffrn_reflns_av_unetI/netI 0.1408
_diffrn_reflns_Laue_measured_fraction_full 0.998
_diffrn_reflns_Laue_measured_fraction_max 0.998
_diffrn_reflns_limit_h_max 36
_diffrn_reflns_limit_h_min -36
_diffrn_reflns_limit_k_max 97
_diffrn_reflns_limit_k_min -83
_diffrn_reflns_limit_l_max 4
_diffrn_reflns_limit_l_min -4
_diffrn_reflns_number 19561
_diffrn_reflns_point_group_measured_fraction_full 0.999
_diffrn_reflns_point_group_measured_fraction_max 0.999
_diffrn_reflns_theta_full 25.242
_diffrn_reflns_theta_max 25.997
_diffrn_reflns_theta_min 2.771
_diffrn_source 'fine-focus sealed X-ray tube'
_exptl_absorpt_coefficient_mu 15.499
_exptl_absorpt_correction_T_max 0.387
_exptl_absorpt_correction_T_min 0.037
_exptl_absorpt_correction_type analytical
_exptl_absorpt_process_details
;
CrysAlisPro 1.171.39.46 (Rigaku Oxford Diffraction, 2018)
Analytical numeric absorption correction using a multifaceted crystal
model based on expressions derived by R.C. Clark & J.S. Reid.
(Clark, R. C. & Reid, J. S. (1995). Acta Cryst. A51, 887-897)
Empirical absorption correction using spherical harmonics,
implemented in SCALE3 ABSPACK scaling algorithm.
;
_exptl_crystal_colour yellow
_exptl_crystal_density_diffrn 2.694
_exptl_crystal_density_method 'not measured'
_exptl_crystal_description needle
_exptl_crystal_F_000 6912
_exptl_crystal_size_max 0.93
_exptl_crystal_size_mid 0.13
_exptl_crystal_size_min 0.07
_refine_diff_density_max 1.325
_refine_diff_density_min -0.843
_refine_diff_density_rms 0.199
_refine_ls_abs_structure_details
;
 Refined as an inversion twin.
;
_refine_ls_abs_structure_Flack 0.46(7)
_refine_ls_extinction_method none
_refine_ls_goodness_of_fit_ref 0.948
_refine_ls_hydrogen_treatment constr
_refine_ls_matrix_type full
_refine_ls_number_parameters 245
_refine_ls_number_reflns 4476
_refine_ls_number_restraints 73
_refine_ls_restrained_S_all 0.942
_refine_ls_R_factor_all 0.1525
_refine_ls_R_factor_gt 0.0672
_refine_ls_shift/su_max 0.000
_refine_ls_shift/su_mean 0.000
_refine_ls_structure_factor_coef Fsqd
_refine_ls_weighting_details 'w=1/[\s^2^(Fo^2^)+(0.0465P)^2^] where P=(Fo^2^+2Fc^2^)/3'
_refine_ls_weighting_scheme calc
_refine_ls_wR_factor_gt 0.1277
_refine_ls_wR_factor_ref 0.1604
_reflns_Friedel_coverage 0.736
_reflns_Friedel_fraction_full 1.000
_reflns_Friedel_fraction_max 1.000
_reflns_number_gt 2161
_reflns_number_total 4476
_reflns_threshold_expression 'I > 2\s(I)'
_cod_data_source_file lo5092sup1.cif
_cod_data_source_block 124TBB_270K
_cod_database_code 2108850
_shelx_shelxl_version_number 2014/7
_shelx_space_group_comment
;
The symmetry employed for this shelxl refinement is uniquely defined
by the following loop, which should always be used as a source of
symmetry information in preference to the above space-group names.
They are only intended as comments.
;
_shelx_estimated_absorpt_t_min 0.024
_shelx_estimated_absorpt_t_max 0.410

loop_
_space_group_symop_operation_xyz
'x, y, z'
'-x, -y, z'
'x+1/4, -y+1/4, z+1/4'
'-x+1/4, y+1/4, z+1/4'
'x, y+1/2, z+1/2'
'-x, -y+1/2, z+1/2'
'x+1/4, -y+3/4, z+3/4'
'-x+1/4, y+3/4, z+3/4'
'x+1/2, y, z+1/2'
'-x+1/2, -y, z+1/2'
'x+3/4, -y+1/4, z+3/4'
'-x+3/4, y+1/4, z+3/4'
'x+1/2, y+1/2, z'
'-x+1/2, -y+1/2, z'
'x+3/4, -y+3/4, z+1/4'
'-x+3/4, y+3/4, z+1/4'

loop_
_atom_site_label
_atom_site_type_symbol
_atom_site_fract_x
_atom_site_fract_y
_atom_site_fract_z
_atom_site_U_iso_or_equiv
_atom_site_adp_type
_atom_site_occupancy
_atom_site_site_symmetry_order
_atom_site_calc_flag
_atom_site_refinement_flags_posn
_atom_site_refinement_flags_adp
_atom_site_refinement_flags_occupancy
_atom_site_disorder_assembly
_atom_site_disorder_group
Br11 Br 0.07397(9) 0.00248(3) 0.8776(8) 0.0707(9) Uani 1 1 d . . . . .
C11 C 0.1253(8) 0.0158(3) 0.842(6) 0.051(6) Uani 1 1 d . U . . .
Br12 Br 0.17867(10) -0.01106(3) 1.0842(8) 0.0704(9) Uani 1 1 d . . . . .
C12 C 0.1696(8) 0.0111(2) 0.932(6) 0.045(5) Uani 1 1 d . U . . .
C13 C 0.2066(8) 0.0218(3) 0.891(6) 0.058(7) Uani 1 1 d . U . . .
H13 H 0.2359 0.0183 0.9476 0.069 Uiso 1 1 calc R U . . .
Br14 Br 0.25041(10) 0.05130(3) 0.7031(8) 0.0765(10) Uani 1 1 d . . . . .
C14 C 0.1986(8) 0.0374(2) 0.767(6) 0.051(6) Uani 1 1 d . U . . .
C15 C 0.1564(8) 0.0429(2) 0.653(6) 0.053(6) Uani 1 1 d . U . . .
H15 H 0.1527 0.0534 0.5546 0.063 Uiso 1 1 calc R U . . .
C16 C 0.1200(8) 0.0318(3) 0.693(6) 0.058(6) Uani 1 1 d . U . . .
H16 H 0.0913 0.0351 0.6201 0.069 Uiso 1 1 calc R U . . .
Br21 Br 0.18344(9) 0.08524(3) 0.1320(8) 0.0665(9) Uani 1 1 d . . . . .
C21 C 0.1344(8) 0.0994(2) 0.262(6) 0.042(5) Uani 1 1 d . U . . .
Br22 Br 0.07466(9) 0.07317(3) 0.0414(8) 0.0667(8) Uani 1 1 d . . . . .
C22 C 0.0893(8) 0.0946(2) 0.214(6) 0.046(6) Uani 1 1 d . U . . .
C23 C 0.0553(7) 0.1052(2) 0.300(5) 0.041(5) Uani 1 1 d . U . . .
H23 H 0.0253 0.1023 0.2533 0.049 Uiso 1 1 calc R U . . .
Br24 Br 0.01752(9) 0.13485(3) 0.5834(7) 0.0630(8) Uani 1 1 d . . . . .
C24 C 0.0653(8) 0.1204(2) 0.458(6) 0.044(6) Uani 1 1 d . U . . .
C25 C 0.1091(8) 0.1255(3) 0.502(6) 0.053(6) Uani 1 1 d . U . . .
H25 H 0.1154 0.1359 0.5972 0.063 Uiso 1 1 calc R U . . .
C26 C 0.1445(8) 0.1149(3) 0.402(6) 0.054(6) Uani 1 1 d . U . . .
H26 H 0.1746 0.1182 0.4301 0.064 Uiso 1 1 calc R U . . .
Br31 Br 0.33664(9) 0.08115(3) 0.3840(8) 0.0665(8) Uani 1 1 d . . . . .
C31 C 0.3833(8) 0.0677(3) 0.199(5) 0.045(5) Uani 1 1 d . U . . .
Br32 Br 0.44290(10) 0.09582(3) 0.2822(7) 0.0657(8) Uani 1 1 d . . . . .
C32 C 0.4258(8) 0.0739(3) 0.156(6) 0.046(6) Uani 1 1 d . U . . .
C33 C 0.4600(8) 0.0635(2) 0.026(6) 0.050(6) Uani 1 1 d . U . . .
H33 H 0.4895 0.0676 0.0019 0.060 Uiso 1 1 calc R U . . .
Br34 Br 0.49606(9) 0.03322(3) -0.2352(8) 0.0677(9) Uani 1 1 d . . . . .
C34 C 0.4493(8) 0.0468(3) -0.067(6) 0.048(6) Uani 1 1 d . U . . .
C35 C 0.4069(8) 0.0407(3) -0.015(7) 0.060(7) Uani 1 1 d . U . . .
H35 H 0.3999 0.0296 -0.0658 0.072 Uiso 1 1 calc R U . . .
C36 C 0.3742(8) 0.0514(3) 0.114(6) 0.057(7) Uani 1 1 d . U . . .
H36 H 0.3448 0.0473 0.1449 0.069 Uiso 1 1 calc R U . . .

loop_
_atom_site_aniso_label
_atom_site_aniso_U_11
_atom_site_aniso_U_22
_atom_site_aniso_U_33
_atom_site_aniso_U_23
_atom_site_aniso_U_13
_atom_site_aniso_U_12
Br11 0.0576(18) 0.0494(14) 0.105(3) -0.0037(17) 0.0046(18) -0.0039(13)
C11 0.054(10) 0.040(10) 0.059(14) -0.004(10) 0.008(12) -0.017(9)
Br12 0.077(2) 0.0441(14) 0.090(2) 0.0182(16) 0.0037(19) 0.0067(14)
C12 0.056(11) 0.034(9) 0.045(13) -0.006(10) 0.018(11) 0.010(8)
C13 0.047(12) 0.042(11) 0.085(19) 0.006(13) -0.015(15) 0.007(9)
Br14 0.0665(19) 0.0523(15) 0.111(3) 0.0044(17) 0.0124(19) -0.0057(14)
C14 0.056(11) 0.029(9) 0.067(15) 0.000(10) 0.013(12) 0.009(9)
C15 0.070(13) 0.026(9) 0.061(14) 0.012(10) -0.001(12) 0.013(8)
C16 0.067(12) 0.042(11) 0.064(18) -0.005(11) -0.007(14) 0.012(9)
Br21 0.0604(18) 0.0500(15) 0.089(2) 0.0072(16) 0.0155(16) 0.0088(13)
C21 0.049(10) 0.031(9) 0.045(13) 0.019(9) 0.005(12) 0.008(9)
Br22 0.076(2) 0.0438(14) 0.080(2) -0.0163(14) 0.0024(18) -0.0028(13)
C22 0.049(12) 0.027(10) 0.060(16) 0.000(10) 0.005(12) 0.000(8)
C23 0.043(11) 0.039(10) 0.040(13) 0.006(10) -0.009(11) 0.001(8)
Br24 0.0634(18) 0.0500(14) 0.0756(19) -0.0108(14) 0.0061(17) 0.0044(13)
C24 0.047(10) 0.028(10) 0.057(16) 0.000(9) 0.006(12) -0.005(9)
C25 0.050(11) 0.039(10) 0.070(16) -0.009(10) 0.012(12) -0.014(8)
C26 0.038(10) 0.055(11) 0.068(16) 0.004(11) -0.001(11) -0.013(9)
Br31 0.0635(18) 0.0539(15) 0.082(2) 0.0003(15) 0.0120(17) 0.0077(14)
C31 0.058(12) 0.041(10) 0.037(14) 0.011(10) 0.002(12) -0.003(10)
Br32 0.0719(19) 0.0430(13) 0.082(2) -0.0153(15) -0.0029(16) -0.0029(13)
C32 0.048(13) 0.045(11) 0.043(15) -0.012(11) -0.015(12) 0.002(8)
C33 0.050(12) 0.046(11) 0.055(16) -0.012(12) -0.009(12) -0.003(9)
Br34 0.0677(19) 0.0487(15) 0.087(2) -0.0121(15) -0.0082(17) 0.0129(14)
C34 0.051(11) 0.048(11) 0.045(15) -0.016(11) -0.002(12) 0.010(10)
C35 0.048(13) 0.035(11) 0.10(2) 0.004(12) -0.020(14) 0.006(8)
C36 0.047(13) 0.045(11) 0.08(2) 0.011(13) 0.007(14) -0.005(9)

loop_
_atom_type_symbol
_atom_type_description
_atom_type_scat_dispersion_real
_atom_type_scat_dispersion_imag
_atom_type_scat_source
C C 0.0033 0.0016 'International Tables Vol C Tables 4.2.6.8 and 6.1.1.4'
H H 0.0000 0.0000 'International Tables Vol C Tables 4.2.6.8 and 6.1.1.4'
Br Br -0.2901 2.4595 'International Tables Vol C Tables 4.2.6.8 and 6.1.1.4'

loop_
_geom_angle_atom_site_label_1
_geom_angle_atom_site_label_2
_geom_angle_atom_site_label_3
_geom_angle
_geom_angle_site_symmetry_1
_geom_angle_site_symmetry_3
_geom_angle_publ_flag
C12 C11 C16 117(2) . . ?
C12 C11 Br11 125.9(17) . . ?
C16 C11 Br11 117.2(18) . . ?
C13 C12 C11 122.5(19) . . ?
C13 C12 Br12 119.8(18) . . ?
C11 C12 Br12 117.6(17) . . ?
C14 C13 C12 118(2) . . ?
C14 C13 H13 121.2 . . ?
C12 C13 H13 121.2 . . ?
C13 C14 C15 124(2) . . ?
C13 C14 Br14 116.1(18) . . ?
C15 C14 Br14 119.5(16) . . ?
C14 C15 C16 117(2) . . ?
C14 C15 H15 121.6 . . ?
C16 C15 H15 121.6 . . ?
C15 C16 C11 122(2) . . ?
C15 C16 H16 119.0 . . ?
C11 C16 H16 119.0 . . ?
C26 C21 C22 120(2) . . ?
C26 C21 Br21 118.2(17) . . ?
C22 C21 Br21 121.6(16) . . ?
C23 C22 C21 120.1(19) . . ?
C23 C22 Br22 119.0(18) . . ?
C21 C22 Br22 120.9(16) . . ?
C22 C23 C24 120(2) . . ?
C22 C23 H23 120.1 . . ?
C24 C23 H23 120.1 . . ?
C25 C24 C23 121(2) . . ?
C25 C24 Br24 119.4(16) . . ?
C23 C24 Br24 119.5(17) . . ?
C24 C25 C26 119(2) . . ?
C24 C25 H25 120.3 . . ?
C26 C25 H25 120.3 . . ?
C21 C26 C25 119(2) . . ?
C21 C26 H26 120.3 . . ?
C25 C26 H26 120.3 . . ?
C32 C31 C36 120(2) . . ?
C32 C31 Br31 120.7(17) . . ?
C36 C31 Br31 119.4(18) . . ?
C31 C32 C33 119(2) . . ?
C31 C32 Br32 123.5(18) . . ?
C33 C32 Br32 116.9(17) . . ?
C32 C33 C34 119(2) . . ?
C32 C33 H33 120.3 . . ?
C34 C33 H33 120.3 . . ?
C35 C34 C33 120(2) . . ?
C35 C34 Br34 121.6(17) . . ?
C33 C34 Br34 118.1(17) . . ?
C34 C35 C36 119(2) . . ?
C34 C35 H35 120.7 . . ?
C36 C35 H35 120.7 . . ?
C31 C36 C35 122(2) . . ?
C31 C36 H36 118.8 . . ?
C35 C36 H36 118.8 . . ?

loop_
_geom_bond_atom_site_label_1
_geom_bond_atom_site_label_2
_geom_bond_distance
_geom_bond_site_symmetry_2
_geom_bond_publ_flag
Br11 C11 1.85(2) . ?
C11 C12 1.40(3) . ?
C11 C16 1.41(3) . ?
Br12 C12 1.88(2) . ?
C12 C13 1.39(3) . ?
C13 C14 1.36(3) . ?
C13 H13 0.9300 . ?
Br14 C14 1.90(2) . ?
C14 C15 1.39(3) . ?
C15 C16 1.40(3) . ?
C15 H15 0.9300 . ?
C16 H16 0.9300 . ?
Br21 C21 1.90(2) . ?
C21 C26 1.38(3) . ?
C21 C22 1.39(3) . ?
Br22 C22 1.89(2) . ?
C22 C23 1.35(3) . ?
C23 C24 1.40(3) . ?
C23 H23 0.9300 . ?
Br24 C24 1.88(2) . ?
C24 C25 1.36(3) . ?
C25 C26 1.40(3) . ?
C25 H25 0.9300 . ?
C26 H26 0.9300 . ?
Br31 C31 1.89(2) . ?
C31 C32 1.36(3) . ?
C31 C36 1.37(3) . ?
Br32 C32 1.88(2) . ?
C32 C33 1.40(3) . ?
C33 C34 1.41(3) . ?
C33 H33 0.9300 . ?
Br34 C34 1.87(2) . ?
C34 C35 1.35(3) . ?
C35 C36 1.38(3) . ?
C35 H35 0.9300 . ?
C36 H36 0.9300 . ?

loop_
_geom_hbond_atom_site_label_D
_geom_hbond_atom_site_label_H
_geom_hbond_atom_site_label_A
_geom_hbond_distance_DH
_geom_hbond_distance_HA
_geom_hbond_distance_DA
_geom_hbond_angle_DHA
_geom_hbond_site_symmetry_A
C13 H13 Br12 0.93 2.96 3.69(2) 137 10_554
C33 H33 Br22 0.93 3.14 3.96(2) 149 9_554
C35 H35 Br12 0.93 3.07 3.80(2) 136 10_553

loop_
_geom_torsion_atom_site_label_1
_geom_torsion_atom_site_label_2
_geom_torsion_atom_site_label_3
_geom_torsion_atom_site_label_4
_geom_torsion
_geom_torsion_site_symmetry_1
_geom_torsion_site_symmetry_2
_geom_torsion_site_symmetry_3
_geom_torsion_site_symmetry_4
_geom_torsion_publ_flag
C16 C11 C12 C13 3(3) . . . . ?
Br11 C11 C12 C13 178.8(19) . . . . ?
C16 C11 C12 Br12 -173.1(17) . . . . ?
Br11 C11 C12 Br12 3(3) . . . . ?
C11 C12 C13 C14 2(4) . . . . ?
Br12 C12 C13 C14 177.2(17) . . . . ?
C12 C13 C14 C15 -5(4) . . . . ?
C12 C13 C14 Br14 -178.1(18) . . . . ?
C13 C14 C15 C16 5(4) . . . . ?
Br14 C14 C15 C16 177.2(17) . . . . ?
C14 C15 C16 C11 0(4) . . . . ?
C12 C11 C16 C15 -3(4) . . . . ?
Br11 C11 C16 C15 -179.9(19) . . . . ?
C26 C21 C22 C23 1(3) . . . . ?
Br21 C21 C22 C23 -177.9(17) . . . . ?
C26 C21 C22 Br22 -177.3(16) . . . . ?
Br21 C21 C22 Br22 4(3) . . . . ?
C21 C22 C23 C24 -5(3) . . . . ?
Br22 C22 C23 C24 173.8(16) . . . . ?
C22 C23 C24 C25 6(3) . . . . ?
C22 C23 C24 Br24 -178.9(17) . . . . ?
C23 C24 C25 C26 -3(3) . . . . ?
Br24 C24 C25 C26 -178.6(18) . . . . ?
C22 C21 C26 C25 1(3) . . . . ?
Br21 C21 C26 C25 -179.6(18) . . . . ?
C24 C25 C26 C21 0(3) . . . . ?
C36 C31 C32 C33 0(3) . . . . ?
Br31 C31 C32 C33 178.5(17) . . . . ?
C36 C31 C32 Br32 -177.2(18) . . . . ?
Br31 C31 C32 Br32 2(3) . . . . ?
C31 C32 C33 C34 2(3) . . . . ?
Br32 C32 C33 C34 179.0(17) . . . . ?
C32 C33 C34 C35 -3(4) . . . . ?
C32 C33 C34 Br34 -179.3(17) . . . . ?
C33 C34 C35 C36 3(4) . . . . ?
Br34 C34 C35 C36 178.9(19) . . . . ?
C32 C31 C36 C35 0(4) . . . . ?
Br31 C31 C36 C35 -178.7(19) . . . . ?
C34 C35 C36 C31 -2(4) . . . . ?

_cod_database_fobs_code 2108850
